data_7232359
loop_
_publ_author_name
'Zhang, Xiao'
'Zhuang, Xinrui'
'Zhang, Nanxi'
'Ge, Chunyu'
'Luo, Xuan'
'Li, Jinxue'
'Wu, Jie'
'Yang, Qingfeng'
'Liu, Rui'

_publ_section_title
;
 A luminescent sensor based on a Zn(ii) coordination polymer for selective
 and sensitive detection of NACs and Fe3+ ions
;
_journal_issue 12
_journal_name_full CrystEngComm
_journal_page_first 1948
_journal_paper_doi 10.1039/C9CE00068B
_journal_volume 21
_journal_year 2019
_chemical_formula_moiety '0.5(C28 H16 N10 O8 Zn2)'
_chemical_formula_sum 'C14 H8 N5 O4 Zn'
_chemical_formula_weight 375.62
_space_group_crystal_system monoclinic
_space_group_IT_number 12
_space_group_name_Hall '-I 2y'
_space_group_name_H-M_alt 'I 1 2/m 1'
_symmetry_space_group_name_Hall '-I 2y'
_symmetry_space_group_name_H-M 'I 1 2/m 1'
_atom_sites_solution_hydrogens geom
_atom_sites_solution_primary dual
_audit_creation_date 2017-01-17
_audit_creation_method
;
Olex2 1.2
(compiled 2017.01.04 svn.r3372 for OlexSys, GUI svn.r5292)
;
_audit_update_record
;
2017-05-13 deposited with the CCDC.    2019-02-14 downloaded from the CCDC.
;
_cell_angle_alpha 90
_cell_angle_beta 108.424(13)
_cell_angle_gamma 90
_cell_formula_units_Z 4
_cell_length_a 11.4279(13)
_cell_length_b 11.6213(13)
_cell_length_c 11.4696(18)
_cell_measurement_reflns_used 3415
_cell_measurement_temperature 287(18)
_cell_measurement_theta_max 28.5090
_cell_measurement_theta_min 3.7230
_cell_volume 1445.2(3)
_computing_cell_refinement 'CrysAlisPro 1.171.38.41 (Rigaku OD, 2015)'
_computing_data_collection 'CrysAlisPro 1.171.38.41 (Rigaku OD, 2015)'
_computing_data_reduction 'CrysAlisPro 1.171.38.41 (Rigaku OD, 2015)'
_computing_molecular_graphics 'Olex2 (Dolomanov et al., 2009)'
_computing_publication_material 'Olex2 (Dolomanov et al., 2009)'
_computing_structure_refinement 'ShelXL (Sheldrick, 2015)'
_computing_structure_solution 'ShelXT (Sheldrick, 2015)'
_diffrn_ambient_environment air
_diffrn_ambient_temperature 287(18)
_diffrn_detector 'CCD plate'
_diffrn_detector_area_resol_mean 15.9737
_diffrn_detector_type Eos
_diffrn_measured_fraction_theta_full 0.998
_diffrn_measured_fraction_theta_max 0.998
_diffrn_measurement_details
;
List of Runs (angles in degrees, time in seconds):

  # Type    Start    End  Width  t~exp~   \w     \q     \k     \f   Frames
#--------------------------------------------------------------------------
  1  \w     60.00  90.00   1.00   50.00    --   18.81-178.00-150.00   30
  2  \w    -52.00  43.00   1.00   50.00    --   18.81 -77.00 -90.00   95
  3  \w    -66.00 -40.00   1.00   50.00    --  -19.74 -57.00-150.00   26
  4  \w     64.00  93.00   1.00   15.00    --   18.81  19.00 -30.00   29
  5  \w     -9.00  88.00   1.00   15.00    --   18.81  37.00  60.00   97
  6  \w     38.00  84.00   1.00   15.00    --   18.81 178.00 -90.00   46
  7  \w    -12.00  54.00   1.00   15.00    --   18.81 -99.00  30.00   66
  8  \w     41.00  75.00   1.00   15.00    --   18.81 178.00 -30.00   34
  9  \w     -2.00  34.00   1.00   15.00    --   18.81  19.00 -30.00   36
;
_diffrn_measurement_device 'four-circle diffractometer'
_diffrn_measurement_device_type 'SuperNova, Dual, Cu at zero, Eos'
_diffrn_measurement_method '\w scans'
_diffrn_orient_matrix_type 'CrysAlisPro convention (1999,Acta A55,543-557)'
_diffrn_orient_matrix_UB_11 -0.0104291000
_diffrn_orient_matrix_UB_12 0.0208910000
_diffrn_orient_matrix_UB_13 -0.0606095000
_diffrn_orient_matrix_UB_21 -0.0330407000
_diffrn_orient_matrix_UB_22 0.0474451000
_diffrn_orient_matrix_UB_23 0.0128219000
_diffrn_orient_matrix_UB_31 0.0553709000
_diffrn_orient_matrix_UB_32 0.0322485000
_diffrn_orient_matrix_UB_33 0.0204291000
_diffrn_radiation_monochromator mirror
_diffrn_radiation_probe x-ray
_diffrn_radiation_type MoK\a
_diffrn_radiation_wavelength 0.71073
_diffrn_reflns_av_R_equivalents 0.0489
_diffrn_reflns_av_unetI/netI 0.0405
_diffrn_reflns_Laue_measured_fraction_full 0.998
_diffrn_reflns_Laue_measured_fraction_max 0.998
_diffrn_reflns_limit_h_max 13
_diffrn_reflns_limit_h_min -13
_diffrn_reflns_limit_k_max 14
_diffrn_reflns_limit_k_min -14
_diffrn_reflns_limit_l_max 13
_diffrn_reflns_limit_l_min -12
_diffrn_reflns_number 5660
_diffrn_reflns_point_group_measured_fraction_full 0.998
_diffrn_reflns_point_group_measured_fraction_max 0.998
_diffrn_reflns_theta_full 25.242
_diffrn_reflns_theta_max 25.347
_diffrn_reflns_theta_min 3.043
_diffrn_source 'micro-focus sealed X-ray tube'
_diffrn_source_type 'SuperNova (Mo) X-ray Source'
_exptl_absorpt_coefficient_mu 1.731
_exptl_absorpt_correction_T_max 1.00000
_exptl_absorpt_correction_T_min 0.75431
_exptl_absorpt_correction_type multi-scan
_exptl_absorpt_process_details
;
CrysAlisPro 1.171.38.41 (Rigaku Oxford Diffraction, 2015)
Empirical absorption correction using spherical harmonics,
 implemented in SCALE3 ABSPACK scaling algorithm.
;
_exptl_crystal_colour colourless
_exptl_crystal_colour_primary colourless
_exptl_crystal_density_diffrn 1.726
_exptl_crystal_description block
_exptl_crystal_F_000 756
_refine_diff_density_max 2.058
_refine_diff_density_min -1.345
_refine_diff_density_rms 0.144
_refine_ls_extinction_method none
_refine_ls_goodness_of_fit_ref 1.051
_refine_ls_hydrogen_treatment constr
_refine_ls_matrix_type full
_refine_ls_number_parameters 136
_refine_ls_number_reflns 1393
_refine_ls_number_restraints 18
_refine_ls_restrained_S_all 1.114
_refine_ls_R_factor_all 0.0728
_refine_ls_R_factor_gt 0.0693
_refine_ls_shift/su_max 0.000
_refine_ls_shift/su_mean 0.000
_refine_ls_structure_factor_coef Fsqd
_refine_ls_weighting_details 'w=1/[\s^2^(Fo^2^)+(0.0867P)^2^+19.7516P] where P=(Fo^2^+2Fc^2^)/3'
_refine_ls_weighting_scheme calc
_refine_ls_wR_factor_gt 0.1751
_refine_ls_wR_factor_ref 0.1785
_reflns_Friedel_coverage 0.000
_reflns_number_gt 1311
_reflns_number_total 1393
_reflns_threshold_expression 'I > 2\s(I)'
_cod_data_source_file c9ce00068b2.cif
_cod_data_source_block 25
_cod_depositor_comments 'Adding full bibliography for 7232359.cif.'
_cod_database_code 7232359
_shelx_shelxl_version_number 2014/7
_chemical_oxdiff_formula 'Zn C H O N'
_shelx_space_group_comment
;
The symmetry employed for this shelxl refinement is uniquely defined
by the following loop, which should always be used as a source of
symmetry information in preference to the above space-group names.
They are only intended as comments.
;
_reflns_odcompleteness_completeness 99.81
_reflns_odcompleteness_iscentric 1
_reflns_odcompleteness_theta 26.32
_olex2_refinement_description
;
1. Fixed Uiso
 At 1.2 times of:
  All C(H) groups
2. Shared sites
{N1, O3}
3. Uiso/Uaniso restraints and constraints
Uanis(O1) \\sim Ueq, Uanis(N5) \\sim Ueq, Uanis(O2) \\sim Ueq: with sigma of
0.002 and sigma for terminal atoms of 0.004
Uanis(N1) = Uanis(O3)
4. Others
 Fixed Sof: N1(0.5) O3(0.5) N2(0.5) C1(0.25) C3(0.25) C5(0.5)
5.a Aromatic/amide H refined with riding coordinates:
 C6(H6), C7(H7), C10(H10), C11(H11)
;
_olex2_submission_special_instructions 'No special instructions were received'
_oxdiff_exptl_absorpt_empirical_details
;
Empirical correction (ABSPACK) includes:
- Absorption correction using spherical harmonics
- Frame scaling
;
_oxdiff_exptl_absorpt_empirical_full_max 1.461
_oxdiff_exptl_absorpt_empirical_full_min 0.669

loop_
_space_group_symop_operation_xyz
'x, y, z'
'-x, y, -z'
'x+1/2, y+1/2, z+1/2'
'-x+1/2, y+1/2, -z+1/2'
'-x, -y, -z'
'x, -y, z'
'-x+1/2, -y+1/2, -z+1/2'
'x+1/2, -y+1/2, z+1/2'

loop_
_atom_site_label
_atom_site_type_symbol
_atom_site_fract_x
_atom_site_fract_y
_atom_site_fract_z
_atom_site_U_iso_or_equiv
_atom_site_adp_type
_atom_site_occupancy
_atom_site_site_symmetry_order
_atom_site_calc_flag
_atom_site_refinement_flags_posn
_atom_site_refinement_flags_adp
_atom_site_refinement_flags_occupancy
_atom_site_disorder_assembly
_atom_site_disorder_group
Zn1 Zn 0.00152(7) 0.0000 0.83044(8) 0.0235(4) Uani 1 2 d S T P A .
O1 O -0.0596(5) -0.0927(6) 0.6540(6) 0.0676(16) Uani 1 1 d . U . . .
O2 O -0.1304(11) 0.0000 0.4823(11) 0.102(3) Uani 1 2 d S TU P . .
N1 N 0.0292(5) 0.1439(4) 0.9361(6) 0.0567(16) Uani 0.5 1 d . . . A 1
O3 O 0.0292(5) 0.1439(4) 0.9361(6) 0.0567(16) Uani 0.5 1 d . . . A 2
N2 N 0.0324(8) 0.2463(7) 0.9180(8) 0.0237(19) Uani 0.5 1 d . . . . .
N3 N 0.1888(6) 0.0000 0.8324(6) 0.0290(15) Uani 1 2 d S T P A .
N4 N 0.8060(6) 0.0000 0.8214(6) 0.0280(15) Uani 1 2 d S T P . .
N5 N -0.0839(9) 0.0000 0.5990(9) 0.059(2) Uani 1 2 d S TU P A .
C1 C 0.0000 0.1975(15) 1.0000 0.036(4) Uani 0.5 2 d S T P A .
C2 C 0.0000 0.3184(7) 1.0000 0.0275(17) Uani 1 2 d S T P A .
C3 C 0.0000 0.4362(12) 1.0000 0.023(3) Uani 0.5 2 d S T P . .
C4 C 0.0958(7) 0.5000 0.9759(8) 0.0285(17) Uani 1 2 d S T P A .
C5 C 0.0946(10) 0.6151(9) 0.9740(11) 0.027(2) Uani 0.5 1 d . . . . .
C6 C 0.2501(6) 0.0968(6) 0.8328(8) 0.053(2) Uani 1 1 d . . . . .
H6 H 0.2095 0.1662 0.8327 0.064 Uiso 1 1 calc R . . A .
C7 C 0.3711(6) 0.1003(6) 0.8333(8) 0.052(2) Uani 1 1 d . . . . .
H7 H 0.4098 0.1708 0.8341 0.062 Uiso 1 1 calc R . . . .
C8 C 0.4341(7) 0.0000 0.8326(8) 0.0290(18) Uani 1 2 d S T P . .
C9 C 0.5635(7) 0.0000 0.8300(7) 0.0279(17) Uani 1 2 d S T P . .
C10 C 0.6262(5) 0.1011(5) 0.8271(6) 0.0369(15) Uani 1 1 d . . . . .
H10 H 0.5880 0.1716 0.8279 0.044 Uiso 1 1 calc R . . . .
C11 C 0.7453(5) 0.0974(5) 0.8229(6) 0.0364(15) Uani 1 1 d . . . . .
H11 H 0.7854 0.1667 0.8211 0.044 Uiso 1 1 calc R . . . .

loop_
_atom_site_aniso_label
_atom_site_aniso_U_11
_atom_site_aniso_U_22
_atom_site_aniso_U_33
_atom_site_aniso_U_23
_atom_site_aniso_U_13
_atom_site_aniso_U_12
Zn1 0.0169(5) 0.0256(5) 0.0301(6) 0.000 0.0103(4) 0.000
O1 0.062(2) 0.076(2) 0.071(2) -0.0125(17) 0.0288(17) -0.0061(17)
O2 0.089(5) 0.130(5) 0.092(5) 0.000 0.036(3) 0.000
N1 0.039(3) 0.025(3) 0.094(5) -0.020(3) 0.004(3) 0.004(2)
O3 0.039(3) 0.025(3) 0.094(5) -0.020(3) 0.004(3) 0.004(2)
N2 0.020(4) 0.018(4) 0.035(5) 0.004(4) 0.012(4) 0.000(3)
N3 0.018(3) 0.034(4) 0.036(4) 0.000 0.011(3) 0.000
N4 0.017(3) 0.039(4) 0.028(4) 0.000 0.006(3) 0.000
N5 0.053(3) 0.069(3) 0.056(3) 0.000 0.020(2) 0.000
C1 0.010(7) 0.021(8) 0.077(14) 0.000 0.010(8) 0.000
C2 0.015(3) 0.030(4) 0.037(4) 0.000 0.007(3) 0.000
C3 0.019(7) 0.014(7) 0.034(8) 0.000 0.007(6) 0.000
C4 0.024(4) 0.025(4) 0.038(5) 0.000 0.012(3) 0.000
C5 0.024(5) 0.014(5) 0.043(7) 0.000(4) 0.011(5) 0.000(4)
C6 0.030(3) 0.037(4) 0.104(6) 0.024(4) 0.038(4) 0.011(3)
C7 0.030(3) 0.033(3) 0.104(6) 0.017(4) 0.037(4) 0.004(3)
C8 0.019(4) 0.038(4) 0.033(4) 0.000 0.013(3) 0.000
C9 0.015(4) 0.041(5) 0.029(4) 0.000 0.009(3) 0.000
C10 0.022(3) 0.031(3) 0.059(4) 0.011(3) 0.015(3) 0.006(2)
C11 0.021(3) 0.035(3) 0.052(4) 0.016(3) 0.011(3) 0.002(2)

loop_
_atom_type_symbol
_atom_type_description
_atom_type_scat_dispersion_real
_atom_type_scat_dispersion_imag
_atom_type_scat_source
C C 0.0033 0.0016 'International Tables Vol C Tables 4.2.6.8 and 6.1.1.4'
H H 0.0000 0.0000 'International Tables Vol C Tables 4.2.6.8 and 6.1.1.4'
N N 0.0061 0.0033 'International Tables Vol C Tables 4.2.6.8 and 6.1.1.4'
O O 0.0106 0.0060 'International Tables Vol C Tables 4.2.6.8 and 6.1.1.4'
Zn Zn 0.2839 1.4301 'International Tables Vol C Tables 4.2.6.8 and 6.1.1.4'

loop_
_geom_angle_atom_site_label_1
_geom_angle_atom_site_label_2
_geom_angle_atom_site_label_3
_geom_angle
_geom_angle_site_symmetry_1
_geom_angle_site_symmetry_3
O1 Zn1 O1 58.6(4) 6 .
O1 Zn1 N4 86.2(2) . 1_455
O1 Zn1 N4 86.2(2) 6 1_455
O1 Zn1 N5 29.31(18) 6 .
O1 Zn1 N5 29.31(18) . .
N1 Zn1 O1 153.6(3) . .
N1 Zn1 O1 95.1(3) 6 .
N1 Zn1 O1 153.6(3) 6 6
N1 Zn1 O1 95.1(3) . 6
N1 Zn1 N1 110.9(4) . 6
N1 Zn1 N3 91.6(2) 6 .
N1 Zn1 N3 91.6(2) . .
N1 Zn1 N4 89.56(19) 6 1_455
N1 Zn1 N4 89.56(19) . 1_455
N1 Zn1 N5 124.29(19) 6 .
N1 Zn1 N5 124.29(19) . .
O3 Zn1 O1 153.6(3) 6 6
O3 Zn1 O1 95.1(3) . 6
O3 Zn1 O1 95.1(3) 6 .
O3 Zn1 O1 153.6(3) . .
O3 Zn1 O3 110.9(4) . 6
O3 Zn1 N3 91.6(2) 6 .
O3 Zn1 N3 91.6(2) . .
O3 Zn1 N4 89.56(19) . 1_455
O3 Zn1 N4 89.56(19) 6 1_455
O3 Zn1 N5 124.29(19) . .
O3 Zn1 N5 124.29(19) 6 .
N3 Zn1 O1 92.0(2) . .
N3 Zn1 O1 92.0(2) . 6
N3 Zn1 N4 178.0(2) . 1_455
N3 Zn1 N5 93.7(3) . .
N4 Zn1 N5 84.3(3) 1_455 .
N5 O1 Zn1 89.8(6) . .
N1 N1 Zn1 117.4(2) 2_557 .
N2 N1 Zn1 135.6(7) . .
N2 N1 N1 100.3(5) . 2_557
C1 N1 Zn1 148.0(8) . .
C1 N1 N1 34.8(8) . 2_557
C1 N1 N2 65.6(9) . .
O3 O3 Zn1 117.4(2) 2_557 .
C1 O3 Zn1 148.0(8) . .
C1 O3 O3 34.8(8) . 2_557
N1 N2 C1 52.6(8) . .
N1 N2 C2 116.5(8) . .
N1 N2 C5 148.3(9) . 6_565
C1 N2 C2 63.9(9) . .
C1 N2 C5 108.4(10) . 6_565
C2 N2 C5 51.6(5) . 6_565
C6 N3 Zn1 121.8(3) . .
C6 N3 Zn1 121.8(3) 6 .
C6 N3 C6 116.3(7) 6 .
C11 N4 Zn1 121.6(3) 6 1_655
C11 N4 Zn1 121.6(3) . 1_655
C11 N4 C11 116.6(7) . 6
O1 N5 Zn1 60.8(5) . .
O1 N5 Zn1 60.8(5) 6 .
O1 N5 O1 121.5(10) 6 .
O1 N5 O2 119.2(5) 6 .
O1 N5 O2 119.2(5) . .
O2 N5 Zn1 178.2(8) . .
N1 C1 N1 110.4(17) 2_557 .
N1 C1 N2 61.8(5) . .
N1 C1 N2 171.9(15) . 2_557
N1 C1 N2 61.8(5) 2_557 2_557
N1 C1 N2 171.9(15) 2_557 .
N1 C1 C2 124.8(8) 2_557 .
N1 C1 C2 124.8(8) . .
O3 C1 O3 110.4(17) 2_557 .
O3 C1 N2 171.9(15) 2_557 .
O3 C1 N2 61.8(5) . .
O3 C1 N2 171.9(15) . 2_557
O3 C1 N2 61.8(5) 2_557 2_557
O3 C1 C2 124.8(8) 2_557 .
O3 C1 C2 124.8(8) . .
N2 C1 N2 126.1(16) 2_557 .
N2 C1 C2 63.0(8) 2_557 .
N2 C1 C2 63.0(8) . .
N2 C2 N2 106.2(9) 2_557 .
N2 C2 C1 53.1(5) . .
N2 C2 C1 53.1(4) 2_557 .
N2 C2 C5 147.3(6) . 5_567
N2 C2 C5 78.8(6) 2_557 5_567
N2 C2 C5 78.8(6) . 6_565
N2 C2 C5 147.3(6) 2_557 6_565
C1 C2 C5 122.6(5) . 5_567
C1 C2 C5 122.6(5) . 6_565
C3 C2 N2 126.9(5) . .
C3 C2 N2 126.9(4) . 2_557
C3 C2 C1 180.0 . .
C3 C2 C5 57.4(5) . 5_567
C3 C2 C5 57.4(5) . 6_565
C5 C2 C5 114.8(10) 6_565 5_567
C2 C3 C3 180.0 . 5_567
C2 C3 C4 121.5(5) . .
C2 C3 C4 121.5(5) . 5_567
C2 C3 C4 121.5(5) . 6_565
C4 C3 C3 58.5(5) 5_567 5_567
C4 C3 C3 58.5(5) 6_565 5_567
C4 C3 C3 58.5(5) . 5_567
C4 C3 C4 117.0(10) 5_567 .
C4 C3 C4 0.0(6) . 6_565
C4 C3 C4 117.0(10) 5_567 6_565
C5 C3 C2 63.8(7) 6_565 .
C5 C3 C2 63.8(7) 5_567 .
C5 C3 C3 116.2(7) 5_567 5_567
C5 C3 C3 116.2(7) 6_565 5_567
C5 C3 C4 174.6(11) 5_567 6_565
C5 C3 C4 57.7(5) 6_565 6_565
C5 C3 C4 57.7(5) 5_567 5_567
C5 C3 C4 174.6(11) 5_567 .
C5 C3 C4 174.6(11) 6_565 5_567
C5 C3 C4 57.7(5) 6_565 .
C5 C3 C5 127.6(14) 5_567 6_565
C3 C4 C3 63.0(10) . 5_567
C4 C4 C3 0(10) 6_565 5_567
C4 C4 C3 0(10) 6_565 .
C4 C4 C5 0(10) 6_565 6_565
C4 C4 C5 0(10) 6_565 .
C5 C4 C3 58.4(7) . 5_567
C5 C4 C3 121.4(9) . .
C5 C4 C3 58.4(7) 6_565 .
C5 C4 C3 121.4(9) 6_565 5_567
C5 C4 C5 178.2(13) . 6_565
C2 C5 N2 49.6(5) 5_567 6_565
C2 C5 N2 49.6(5) 6_565 6_565
C2 C5 C2 0.000(2) 6_565 5_567
C3 C5 N2 102.7(8) 5_567 6_565
C3 C5 C2 58.8(7) 5_567 6_565
C3 C5 C2 58.8(7) 5_567 5_567
C4 C5 N2 154.6(10) 6_565 6_565
C4 C5 N2 154.6(10) . 6_565
C4 C5 C2 122.7(9) 6_565 5_567
C4 C5 C2 122.7(9) . 5_567
C4 C5 C2 122.7(9) . 6_565
C4 C5 C2 122.7(9) 6_565 6_565
C4 C5 C3 63.8(8) 6_565 5_567
C4 C5 C3 63.8(8) . 5_567
C4 C5 C4 0.0(7) 6_565 .
N3 C6 H6 118.3 . .
N3 C6 C7 123.5(6) . .
C7 C6 H6 118.3 . .
C6 C7 H7 119.9 . .
C8 C7 C6 120.2(6) . .
C8 C7 H7 119.9 . .
C7 C8 C7 116.3(7) . 6
C7 C8 C9 121.8(4) . .
C7 C8 C9 121.8(4) 6 .
C10 C9 C8 121.8(3) . .
C10 C9 C8 121.8(3) 6 .
C10 C9 C10 116.4(7) . 6
C9 C10 H10 120.0 . .
C11 C10 C9 120.0(6) . .
C11 C10 H10 120.0 . .
N4 C11 C10 123.5(6) . .
N4 C11 H11 118.2 . .
C10 C11 H11 118.2 . .

loop_
_geom_bond_atom_site_label_1
_geom_bond_atom_site_label_2
_geom_bond_distance
_geom_bond_site_symmetry_2
Zn1 O1 2.202(6) 6
Zn1 O1 2.202(6) .
Zn1 N1 2.031(5) .
Zn1 N1 2.031(5) 6
Zn1 O3 2.031(5) .
Zn1 O3 2.031(5) 6
Zn1 N3 2.133(6) .
Zn1 N4 2.204(6) 1_455
Zn1 N5 2.522(10) .
O1 N5 1.234(8) .
O2 N5 1.275(14) .
N1 N1 1.793(14) 2_557
N1 N2 1.210(10) .
N1 C1 1.091(11) .
O3 O3 1.793(14) 2_557
O3 C1 1.091(11) .
N2 C1 1.250(12) .
N2 C2 1.394(10) .
N2 C5 1.796(14) 6_565
N3 C6 1.325(7) .
N3 C6 1.325(7) 6
N4 Zn1 2.204(6) 1_655
N4 C11 1.330(7) .
N4 C11 1.330(7) 6
N5 O1 1.234(8) 6
C1 N1 1.091(11) 2_557
C1 O3 1.091(11) 2_557
C1 N2 1.250(12) 2_557
C1 C2 1.404(19) .
C2 N2 1.394(10) 2_557
C2 C3 1.369(16) .
C2 C5 1.436(12) 6_565
C2 C5 1.436(12) 5_567
C3 C3 1.48(3) 5_567
C3 C4 1.420(10) 5_567
C3 C4 1.420(10) 6_565
C3 C4 1.420(10) .
C3 C5 1.348(13) 6_565
C3 C5 1.348(13) 5_567
C4 C3 1.420(10) 5_567
C4 C4 0.000(16) 6_565
C4 C5 1.338(11) 6_565
C4 C5 1.337(11) .
C5 N2 1.796(14) 6_565
C5 C2 1.436(12) 5_567
C5 C2 1.436(12) 6_565
C5 C3 1.348(13) 5_567
C5 C4 1.337(11) 6_565
C6 H6 0.9300 .
C6 C7 1.381(8) .
C7 H7 0.9300 .
C7 C8 1.372(8) .
C8 C7 1.372(8) 6
C8 C9 1.488(11) .
C9 C10 1.382(7) .
C9 C10 1.382(7) 6
C10 H10 0.9300 .
C10 C11 1.378(8) .
C11 H11 0.9300 .
